data_7034406
loop_
_publ_author_name
'Wang, Yong'
'Lin, Chensheng'
'Ma, Xiao'
'Xue, Zhenzhen'
'Zhu, Xiaoquan'
'Cao, Wenhai'
'Hu, Shengmin'
'Sheng, Tianlu'
'Wu, Xintao'

_publ_section_title
;
 Influence of the central diamagnetic cyanidometal on the distant magnetic
 interaction in cyanide-bridged Fe(iii)-M(ii)-Fe(iii) complexes.
;
_journal_issue 16
_journal_name_full 'Dalton transactions (Cambridge, England : 2003)'
_journal_page_first 7437
_journal_page_last 7448
_journal_paper_doi 10.1039/c5dt00383k
_journal_volume 44
_journal_year 2015
_chemical_formula_sum 'C90 H77 F24 Fe2 N7 O0 Os P8'
_chemical_formula_weight 2262.25
_chemical_name_systematic
; 
 ? 
;
_space_group_IT_number 14
_symmetry_cell_setting monoclinic
_symmetry_space_group_name_Hall '-P 2ybc'
_symmetry_space_group_name_H-M 'P 1 21/c 1'
_atom_sites_solution_hydrogens geom
_atom_sites_solution_primary direct
_atom_sites_solution_secondary difmap
_audit_creation_method SHELXL-97
_audit_update_record
;
2015-03-08 deposited with the CCDC.
2015-03-12 downloaded from the CCDC.
;
_cell_angle_alpha 90.00
_cell_angle_beta 107.212(3)
_cell_angle_gamma 90.00
_cell_formula_units_Z 4
_cell_length_a 17.461(3)
_cell_length_b 22.961(4)
_cell_length_c 23.660(4)
_cell_measurement_reflns_used 20412
_cell_measurement_temperature 123(2)
_cell_measurement_theta_max 27.4739
_cell_measurement_theta_min 2.5287
_cell_volume 9061(3)
_computing_cell_refinement 'CrystalClear (Rigaku Inc., 2008)'
_computing_data_collection 'CrystalClear (Rigaku Inc., 2008)'
_computing_data_reduction 'CrystalClear (Rigaku Inc., 2008)'
_computing_molecular_graphics 'Bruker SHELXTL'
_computing_publication_material 'Bruker SHELXTL'
_computing_structure_refinement 'SHELXL-97 (Sheldrick, 2008)'
_computing_structure_solution 'SHELXS-97 (Sheldrick, 2008)'
_diffrn_ambient_temperature 123(2)
_diffrn_detector_area_resol_mean 28.5714
_diffrn_measured_fraction_theta_full 0.994
_diffrn_measured_fraction_theta_max 0.994
_diffrn_measurement_device_type Saturn724+
_diffrn_measurement_method CCD_Profile_fitting
_diffrn_radiation_monochromator graphite
_diffrn_radiation_source 'fine-focus sealed tube'
_diffrn_radiation_type MoK\a
_diffrn_radiation_wavelength 0.71073
_diffrn_reflns_av_R_equivalents 0.0594
_diffrn_reflns_av_sigmaI/netI 0.0657
_diffrn_reflns_limit_h_max 22
_diffrn_reflns_limit_h_min -22
_diffrn_reflns_limit_k_max 29
_diffrn_reflns_limit_k_min -28
_diffrn_reflns_limit_l_max 30
_diffrn_reflns_limit_l_min -30
_diffrn_reflns_number 70926
_diffrn_reflns_theta_full 27.47
_diffrn_reflns_theta_max 27.47
_diffrn_reflns_theta_min 2.06
_exptl_absorpt_coefficient_mu 1.956
_exptl_absorpt_correction_T_max 1.0000
_exptl_absorpt_correction_T_min 0.7014
_exptl_absorpt_correction_type multi-scan
_exptl_absorpt_process_details 'RIGAKU/MSC(2004),CrystalClear Version 1.3.6'
_exptl_crystal_colour brown
_exptl_crystal_density_diffrn 1.658
_exptl_crystal_density_method 'not measured'
_exptl_crystal_description Prism
_exptl_crystal_F_000 4520
_exptl_crystal_size_max 0.6200
_exptl_crystal_size_mid 0.3600
_exptl_crystal_size_min 0.1700
_refine_diff_density_max 1.921
_refine_diff_density_min -2.432
_refine_diff_density_rms 0.139
_refine_ls_extinction_method none
_refine_ls_goodness_of_fit_ref 1.089
_refine_ls_hydrogen_treatment constr
_refine_ls_matrix_type full
_refine_ls_number_parameters 1279
_refine_ls_number_reflns 20650
_refine_ls_number_restraints 332
_refine_ls_restrained_S_all 1.135
_refine_ls_R_factor_all 0.0779
_refine_ls_R_factor_gt 0.0666
_refine_ls_shift/su_max 0.002
_refine_ls_shift/su_mean 0.000
_refine_ls_structure_factor_coef Fsqd
_refine_ls_weighting_details 'calc w=1/[\s^2^(Fo^2^)+(0.0615P)^2^+30.3161P] where P=(Fo^2^+2Fc^2^)/3'
_refine_ls_weighting_scheme calc
_refine_ls_wR_factor_gt 0.1469
_refine_ls_wR_factor_ref 0.1546
_reflns_number_gt 17833
_reflns_number_total 20650
_reflns_threshold_expression >2sigma(I)
_cod_data_source_file c5dt00383k2.cif
_cod_data_source_block 1031315
_cod_depositor_comments
;
The following automatic conversions were performed:

'_exptl_absorpt_correction_type' value 'Multi-scan' changed to
'multi-scan' according to
/usr/data/users/saulius/crontab/automatic-downloads/rss-feeds/RSC/lib/dictionaries/cif_core.dic
dictionary named 'cif_core.dic' version 2.4.2 from 2011-04-26.

Automatic conversion script
Id: cif_fix_values 3105 2015-03-04 15:46:00Z robertas 

 Adding full bibliography for 7034402--7034410.cif.
;
_cod_original_sg_symbol_H-M P21/c
_cod_database_code 7034406

loop_
_symmetry_equiv_pos_as_xyz
'x, y, z'
'-x, y+1/2, -z+1/2'
'-x, -y, -z'
'x, -y-1/2, z-1/2'

loop_
_atom_site_label
_atom_site_type_symbol
_atom_site_fract_x
_atom_site_fract_y
_atom_site_fract_z
_atom_site_U_iso_or_equiv
_atom_site_adp_type
_atom_site_occupancy
_atom_site_symmetry_multiplicity
_atom_site_calc_flag
_atom_site_refinement_flags
_atom_site_disorder_assembly
_atom_site_disorder_group
Os1 Os 0.710355(12) 0.860925(9) 0.205140(10) 0.02406(8) Uani 1 1 d . . .
Fe1 Fe 0.91614(5) 0.98486(3) 0.34330(4) 0.02593(17) Uani 1 1 d . . .
Fe2 Fe 0.45549(5) 0.90890(3) 0.25064(4) 0.02550(17) Uani 1 1 d . . .
C1 C 0.7832(3) 0.9114(2) 0.2630(2) 0.0251(11) Uani 1 1 d . . .
C2 C 0.6153(3) 0.8845(2) 0.2271(2) 0.0281(12) Uani 1 1 d . . .
C3 C 0.8651(3) 0.8014(3) 0.1908(3) 0.0322(13) Uani 1 1 d . . .
H3A H 0.8655 0.7790 0.2236 0.039 Uiso 1 1 calc R . .
C4 C 0.9258(4) 0.7925(3) 0.1634(3) 0.0352(14) Uani 1 1 d . . .
H4A H 0.9660 0.7653 0.1786 0.042 Uiso 1 1 calc R . .
C5 C 0.9253(4) 0.8246(3) 0.1138(3) 0.0388(15) Uani 1 1 d . . .
H5A H 0.9639 0.8182 0.0946 0.047 Uiso 1 1 calc R . .
C6 C 0.8655(4) 0.8673(3) 0.0928(3) 0.0341(13) Uani 1 1 d . . .
C7 C 0.8077(3) 0.8734(2) 0.1231(3) 0.0265(12) Uani 1 1 d . . .
C8 C 0.8613(4) 0.9048(3) 0.0437(3) 0.0428(16) Uani 1 1 d . . .
H8A H 0.8986 0.9006 0.0230 0.051 Uiso 1 1 calc R . .
C9 C 0.8041(4) 0.9462(3) 0.0269(3) 0.0460(17) Uani 1 1 d . . .
H9A H 0.8019 0.9693 -0.0058 0.055 Uiso 1 1 calc R . .
C10 C 0.7466(4) 0.9552(3) 0.0588(3) 0.0346(13) Uani 1 1 d . . .
C11 C 0.7481(3) 0.9179(3) 0.1054(3) 0.0295(12) Uani 1 1 d . . .
C12 C 0.6905(4) 1.0002(3) 0.0463(3) 0.0385(15) Uani 1 1 d . . .
H12A H 0.6875 1.0256 0.0152 0.046 Uiso 1 1 calc R . .
C13 C 0.6399(3) 1.0066(3) 0.0803(3) 0.0333(13) Uani 1 1 d . . .
H13A H 0.6030 1.0370 0.0728 0.040 Uiso 1 1 calc R . .
C14 C 0.6436(3) 0.9675(2) 0.1260(3) 0.0284(12) Uani 1 1 d . . .
H14A H 0.6083 0.9722 0.1483 0.034 Uiso 1 1 calc R . .
C15 C 0.7608(3) 0.7873(2) 0.3189(3) 0.0298(12) Uani 1 1 d . . .
H15A H 0.7841 0.8211 0.3381 0.036 Uiso 1 1 calc R . .
C16 C 0.7657(3) 0.7357(3) 0.3526(3) 0.0337(13) Uani 1 1 d . . .
H16A H 0.7933 0.7359 0.3927 0.040 Uiso 1 1 calc R . .
C17 C 0.7300(3) 0.6856(3) 0.3261(3) 0.0338(13) Uani 1 1 d . . .
H17A H 0.7331 0.6515 0.3479 0.041 Uiso 1 1 calc R . .
C18 C 0.6883(3) 0.6867(2) 0.2651(3) 0.0291(12) Uani 1 1 d . . .
C19 C 0.6873(3) 0.7394(2) 0.2350(3) 0.0260(11) Uani 1 1 d . . .
C20 C 0.6478(4) 0.6370(2) 0.2333(3) 0.0335(14) Uani 1 1 d . . .
H20A H 0.6481 0.6021 0.2533 0.040 Uiso 1 1 calc R . .
C21 C 0.6091(4) 0.6400(3) 0.1747(3) 0.0376(15) Uani 1 1 d . . .
H21A H 0.5833 0.6071 0.1549 0.045 Uiso 1 1 calc R . .
C22 C 0.6072(4) 0.6939(3) 0.1421(3) 0.0338(13) Uani 1 1 d . . .
C23 C 0.6461(3) 0.7427(2) 0.1728(3) 0.0265(11) Uani 1 1 d . . .
C24 C 0.5676(4) 0.7000(3) 0.0813(3) 0.0388(15) Uani 1 1 d . . .
H24A H 0.5409 0.6685 0.0595 0.047 Uiso 1 1 calc R . .
C25 C 0.5687(4) 0.7529(3) 0.0546(3) 0.0367(14) Uani 1 1 d . . .
H25A H 0.5436 0.7574 0.0143 0.044 Uiso 1 1 calc R . .
C26 C 0.6081(3) 0.8001(3) 0.0888(3) 0.0319(13) Uani 1 1 d . . .
H26A H 0.6076 0.8359 0.0705 0.038 Uiso 1 1 calc R . .
C27 C 0.9181(4) 1.0546(3) 0.4031(3) 0.0321(13) Uani 1 1 d . . .
H27A H 0.9130 1.0961 0.3930 0.039 Uiso 1 1 calc R . .
C28 C 0.9907(4) 1.0221(3) 0.4200(3) 0.0350(14) Uani 1 1 d . . .
H28A H 1.0446 1.0377 0.4250 0.042 Uiso 1 1 calc R . .
C29 C 0.9722(4) 0.9644(3) 0.4326(3) 0.0347(14) Uani 1 1 d . . .
H29A H 1.0108 0.9329 0.4474 0.042 Uiso 1 1 calc R . .
C30 C 0.8883(4) 0.9614(3) 0.4221(3) 0.0329(13) Uani 1 1 d . . .
H30A H 0.8583 0.9267 0.4273 0.040 Uiso 1 1 calc R . .
C31 C 0.8549(4) 1.0168(3) 0.4039(3) 0.0345(13) Uani 1 1 d . . .
H31A H 0.7980 1.0271 0.3939 0.041 Uiso 1 1 calc R . .
C32 C 0.9842(4) 0.9486(3) 0.2303(3) 0.0367(14) Uani 1 1 d . . .
H32A H 1.0307 0.9619 0.2195 0.044 Uiso 1 1 calc R . .
H32B H 0.9687 0.9109 0.2118 0.044 Uiso 1 1 calc R . .
C33 C 0.9153(3) 0.9918(3) 0.2069(3) 0.0325(13) Uani 1 1 d . . .
H33A H 0.8649 0.9709 0.1937 0.039 Uiso 1 1 calc R . .
H33B H 0.9228 1.0128 0.1733 0.039 Uiso 1 1 calc R . .
C34 C 1.0207(3) 0.8620(2) 0.3218(3) 0.0312(13) Uani 1 1 d . . .
C35 C 1.0736(4) 0.8319(3) 0.2990(3) 0.0384(15) Uani 1 1 d . . .
H35A H 1.1041 0.8519 0.2790 0.046 Uiso 1 1 calc R . .
C36 C 1.0814(4) 0.7718(3) 0.3059(3) 0.0413(15) Uani 1 1 d . . .
H36A H 1.1165 0.7516 0.2902 0.050 Uiso 1 1 calc R . .
C37 C 1.0373(4) 0.7424(3) 0.3357(3) 0.0450(17) Uani 1 1 d . . .
H37A H 1.0436 0.7024 0.3410 0.054 Uiso 1 1 calc R . .
C38 C 0.9835(4) 0.7715(3) 0.3582(3) 0.0455(17) Uani 1 1 d . . .
H38A H 0.9530 0.7510 0.3778 0.055 Uiso 1 1 calc R . .
C39 C 0.9752(4) 0.8314(3) 0.3513(3) 0.0394(15) Uani 1 1 d . . .
H39A H 0.9391 0.8512 0.3665 0.047 Uiso 1 1 calc R . .
C40 C 1.1136(4) 0.9654(3) 0.3417(3) 0.0357(14) Uani 1 1 d . . .
C41 C 1.1535(4) 0.9535(4) 0.4009(3) 0.0491(18) Uani 1 1 d . . .
H41A H 1.1292 0.9305 0.4231 0.059 Uiso 1 1 calc R . .
C42 C 1.2313(4) 0.9767(4) 0.4272(4) 0.062(2) Uani 1 1 d . . .
H42A H 1.2584 0.9691 0.4667 0.075 Uiso 1 1 calc R . .
C43 C 1.2660(4) 1.0102(4) 0.3939(4) 0.060(2) Uani 1 1 d . . .
H43A H 1.3159 1.0268 0.4118 0.072 Uiso 1 1 calc R . .
C44 C 1.2301(4) 1.0201(3) 0.3353(4) 0.056(2) Uani 1 1 d . . .
H44A H 1.2565 1.0410 0.3130 0.067 Uiso 1 1 calc R . .
C45 C 1.1530(4) 0.9986(3) 0.3092(4) 0.0483(18) Uani 1 1 d . . .
H45A H 1.1274 1.0064 0.2695 0.058 Uiso 1 1 calc R . .
C46 C 0.8202(4) 1.0839(3) 0.2319(3) 0.0343(13) Uani 1 1 d . . .
C47 C 0.7515(4) 1.0730(3) 0.2488(3) 0.0356(14) Uani 1 1 d . . .
H47A H 0.7532 1.0472 0.2794 0.043 Uiso 1 1 calc R . .
C48 C 0.6804(4) 1.1012(3) 0.2193(3) 0.0390(15) Uani 1 1 d . . .
H48A H 0.6343 1.0939 0.2302 0.047 Uiso 1 1 calc R . .
C49 C 0.6773(4) 1.1397(3) 0.1744(3) 0.0441(17) Uani 1 1 d . . .
H49A H 0.6295 1.1586 0.1553 0.053 Uiso 1 1 calc R . .
C50 C 0.7450(5) 1.1502(3) 0.1577(4) 0.0527(19) Uani 1 1 d . . .
H50A H 0.7429 1.1760 0.1270 0.063 Uiso 1 1 calc R . .
C51 C 0.8166(4) 1.1224(3) 0.1863(3) 0.0449(17) Uani 1 1 d . . .
H51A H 0.8622 1.1298 0.1749 0.054 Uiso 1 1 calc R . .
C52 C 0.9965(4) 1.0919(3) 0.2707(3) 0.0352(14) Uani 1 1 d . . .
C53 C 1.0285(4) 1.0982(3) 0.2232(3) 0.0423(16) Uani 1 1 d . . .
H53A H 1.0026 1.0814 0.1868 0.051 Uiso 1 1 calc R . .
C54 C 1.0993(4) 1.1297(3) 0.2303(4) 0.0518(19) Uani 1 1 d . . .
H54A H 1.1201 1.1342 0.1986 0.062 Uiso 1 1 calc R . .
C55 C 1.1379(4) 1.1540(3) 0.2843(4) 0.0489(19) Uani 1 1 d . . .
H55A H 1.1861 1.1736 0.2893 0.059 Uiso 1 1 calc R . .
C56 C 1.1061(4) 1.1498(3) 0.3312(4) 0.0446(17) Uani 1 1 d . . .
H56A H 1.1320 1.1674 0.3672 0.054 Uiso 1 1 calc R . .
C57 C 1.0348(4) 1.1190(3) 0.3241(3) 0.0395(15) Uani 1 1 d . . .
H57A H 1.0128 1.1166 0.3553 0.047 Uiso 1 1 calc R . .
C58 C 0.4322(4) 0.9960(3) 0.2161(3) 0.0401(15) Uani 1 1 d . . .
H58A H 0.4525 1.0131 0.1854 0.048 Uiso 1 1 calc R . .
C59 C 0.4699(4) 0.9989(3) 0.2776(3) 0.0413(16) Uani 1 1 d . . .
H59A H 0.5207 1.0185 0.2971 0.050 Uiso 1 1 calc R . .
C60 C 0.4205(4) 0.9681(3) 0.3064(3) 0.0396(15) Uani 1 1 d . . .
H60A H 0.4305 0.9641 0.3492 0.047 Uiso 1 1 calc R . .
C61 C 0.3533(4) 0.9471(3) 0.2622(3) 0.0418(16) Uani 1 1 d . . .
H61A H 0.3075 0.9264 0.2687 0.050 Uiso 1 1 calc R . .
C62 C 0.3605(4) 0.9652(3) 0.2063(3) 0.0395(15) Uani 1 1 d . . .
H62A H 0.3214 0.9578 0.1677 0.047 Uiso 1 1 calc R . .
C63 C 0.4735(3) 0.7728(2) 0.2229(2) 0.0267(11) Uani 1 1 d . . .
H63A H 0.4525 0.7367 0.2031 0.032 Uiso 1 1 calc R . .
H63B H 0.5250 0.7804 0.2165 0.032 Uiso 1 1 calc R . .
C64 C 0.4843(3) 0.7673(2) 0.2888(3) 0.0290(12) Uani 1 1 d . . .
H64A H 0.5342 0.7473 0.3078 0.035 Uiso 1 1 calc R . .
H64B H 0.4407 0.7445 0.2950 0.035 Uiso 1 1 calc R . .
C65 C 0.3051(3) 0.8041(3) 0.1878(3) 0.0308(12) Uani 1 1 d . . .
C66 C 0.2924(4) 0.7459(3) 0.1970(3) 0.0380(14) Uani 1 1 d . . .
H66A H 0.3356 0.7203 0.2074 0.046 Uiso 1 1 calc R . .
C67 C 0.2154(4) 0.7256(3) 0.1906(3) 0.0466(17) Uani 1 1 d . . .
H67A H 0.2074 0.6864 0.1969 0.056 Uiso 1 1 calc R . .
C68 C 0.1519(4) 0.7623(4) 0.1752(4) 0.0528(19) Uani 1 1 d . . .
H68A H 0.1007 0.7480 0.1714 0.063 Uiso 1 1 calc R . .
C69 C 0.1622(4) 0.8201(4) 0.1653(4) 0.063(2) Uani 1 1 d . . .
H69A H 0.1181 0.8449 0.1542 0.076 Uiso 1 1 calc R . .
C70 C 0.2388(4) 0.8418(3) 0.1717(3) 0.0471(17) Uani 1 1 d . . .
H70A H 0.2460 0.8811 0.1653 0.056 Uiso 1 1 calc R . .
C71 C 0.4036(3) 0.8408(3) 0.1155(3) 0.0302(12) Uani 1 1 d . . .
C72 C 0.3686(4) 0.7992(3) 0.0743(3) 0.0435(16) Uani 1 1 d . . .
H72A H 0.3438 0.7670 0.0851 0.052 Uiso 1 1 calc R . .
C73 C 0.3703(5) 0.8055(3) 0.0163(3) 0.0513(18) Uani 1 1 d . . .
H73A H 0.3464 0.7774 -0.0115 0.062 Uiso 1 1 calc R . .
C74 C 0.4068(4) 0.8527(3) -0.0005(3) 0.0411(15) Uani 1 1 d . . .
H74A H 0.4075 0.8562 -0.0395 0.049 Uiso 1 1 calc R . .
C75 C 0.4422(4) 0.8943(3) 0.0400(3) 0.0363(14) Uani 1 1 d . . .
H75A H 0.4674 0.9260 0.0287 0.044 Uiso 1 1 calc R . .
C76 C 0.4404(3) 0.8891(3) 0.0989(3) 0.0352(14) Uani 1 1 d . . .
H76A H 0.4636 0.9176 0.1265 0.042 Uiso 1 1 calc R . .
C77 C 0.4193(3) 0.8372(3) 0.3687(3) 0.0301(12) Uani 1 1 d . . .
C78 C 0.3441(4) 0.8114(3) 0.3490(3) 0.0384(14) Uani 1 1 d . . .
H78A H 0.3281 0.7934 0.3122 0.046 Uiso 1 1 calc R . .
C79 C 0.2923(4) 0.8123(3) 0.3840(3) 0.0466(17) Uani 1 1 d . . .
H79A H 0.2426 0.7941 0.3710 0.056 Uiso 1 1 calc R . .
C80 C 0.3153(4) 0.8406(3) 0.4386(3) 0.0462(17) Uani 1 1 d . . .
H80A H 0.2807 0.8419 0.4618 0.055 Uiso 1 1 calc R . .
C81 C 0.3897(4) 0.8668(4) 0.4580(3) 0.0485(18) Uani 1 1 d . . .
H81A H 0.4052 0.8858 0.4943 0.058 Uiso 1 1 calc R . .
C82 C 0.4414(4) 0.8648(3) 0.4234(3) 0.0373(14) Uani 1 1 d . . .
H82A H 0.4916 0.8821 0.4370 0.045 Uiso 1 1 calc R . .
C83 C 0.5830(3) 0.8509(3) 0.3759(3) 0.0297(12) Uani 1 1 d . . .
C84 C 0.6193(4) 0.9051(3) 0.3851(3) 0.0338(13) Uani 1 1 d . . .
H84A H 0.5978 0.9356 0.3594 0.041 Uiso 1 1 calc R . .
C85 C 0.6872(4) 0.9143(3) 0.4323(3) 0.0429(16) Uani 1 1 d . . .
H85A H 0.7105 0.9511 0.4389 0.051 Uiso 1 1 calc R . .
C86 C 0.7200(4) 0.8688(3) 0.4695(3) 0.0428(16) Uani 1 1 d . . .
H86A H 0.7654 0.8750 0.5014 0.051 Uiso 1 1 calc R . .
C87 C 0.6861(4) 0.8139(3) 0.4600(3) 0.0422(16) Uani 1 1 d . . .
H87A H 0.7093 0.7832 0.4849 0.051 Uiso 1 1 calc R . .
C88 C 0.6175(3) 0.8046(3) 0.4134(3) 0.0342(13) Uani 1 1 d . . .
H88A H 0.5944 0.7678 0.4070 0.041 Uiso 1 1 calc R . .
N1 N 0.8338(3) 0.9390(2) 0.2948(2) 0.0279(10) Uani 1 1 d . . .
N2 N 0.5560(3) 0.8970(2) 0.2377(2) 0.0263(10) Uani 1 1 d . . .
N3 N 0.8076(3) 0.8403(2) 0.1713(2) 0.0268(10) Uani 1 1 d . . .
N4 N 0.6959(3) 0.9233(2) 0.1392(2) 0.0255(10) Uani 1 1 d . . .
N5 N 0.7245(3) 0.78926(19) 0.2614(2) 0.0255(10) Uani 1 1 d . . .
N6 N 0.6456(3) 0.7956(2) 0.1458(2) 0.0263(10) Uani 1 1 d . . .
C89 C 0.1091(19) 0.6106(15) 0.4550(16) 0.159(11) Uani 0.50 1 d PDU A 1
C90 C 0.189(2) 0.6230(18) 0.4961(16) 0.181(12) Uani 0.50 1 d PDU A 1
H90A H 0.2139 0.6536 0.4802 0.272 Uiso 0.50 1 calc PR A 1
H90B H 0.2214 0.5885 0.5013 0.272 Uiso 0.50 1 calc PR A 1
H90C H 0.1837 0.6349 0.5337 0.272 Uiso 0.50 1 calc PR A 1
N7 N 0.0748(18) 0.5805(14) 0.4180(14) 0.173(11) Uani 0.50 1 d PDU A 1
C89A C 0.162(3) 0.7364(16) 0.5004(19) 0.242(17) Uani 0.50 1 d PDU B 2
C90A C 0.1670(15) 0.6872(15) 0.4618(12) 0.143(11) Uani 0.50 1 d PDU B 2
H90D H 0.1397 0.6542 0.4716 0.215 Uiso 0.50 1 calc PR B 2
H90E H 0.2222 0.6775 0.4674 0.215 Uiso 0.50 1 calc PR B 2
H90F H 0.1422 0.6978 0.4213 0.215 Uiso 0.50 1 calc PR B 2
N7A N 0.175(2) 0.7843(15) 0.5150(18) 0.225(17) Uani 0.50 1 d PDU B 2
P1 P 1.01126(8) 0.94029(6) 0.31107(7) 0.0283(3) Uani 1 1 d . . .
P2 P 0.91216(9) 1.04311(7) 0.26491(7) 0.0293(3) Uani 1 1 d . . .
P3 P 0.40447(8) 0.83230(6) 0.19202(7) 0.0261(3) Uani 1 1 d . . .
P4 P 0.48551(8) 0.84061(6) 0.32202(7) 0.0263(3) Uani 1 1 d . . .
P5 P 0.57787(10) 0.61827(7) 0.41110(8) 0.0341(3) Uani 1 1 d . . .
P6 P 0.36195(12) 0.60025(8) 0.11872(9) 0.0432(4) Uani 1 1 d . . .
P7 P 0.94074(11) 0.80541(8) 0.51309(8) 0.0425(4) Uani 1 1 d . . .
F1 F 0.5018(2) 0.57663(18) 0.3860(2) 0.0530(11) Uani 1 1 d . . .
F2 F 0.6523(2) 0.6608(2) 0.4359(2) 0.0597(12) Uani 1 1 d . . .
F3 F 0.5787(3) 0.6029(2) 0.47713(19) 0.0615(12) Uani 1 1 d . . .
F4 F 0.5749(3) 0.6337(2) 0.34480(19) 0.0557(11) Uani 1 1 d . . .
F5 F 0.5178(2) 0.67200(17) 0.41059(19) 0.0480(10) Uani 1 1 d . . .
F6 F 0.6364(2) 0.56546(18) 0.41094(18) 0.0477(10) Uani 1 1 d . . .
F7 F 0.2852(3) 0.6276(2) 0.1327(2) 0.0639(13) Uani 1 1 d . . .
F8 F 0.4183(3) 0.6239(2) 0.1796(2) 0.0563(11) Uani 1 1 d . . .
F9 F 0.3749(3) 0.6588(2) 0.0877(2) 0.0720(14) Uani 1 1 d . . .
F10 F 0.3052(3) 0.5764(2) 0.05739(19) 0.0620(12) Uani 1 1 d . . .
F11 F 0.3469(2) 0.54147(17) 0.14961(18) 0.0472(10) Uani 1 1 d . . .
F12 F 0.4370(2) 0.57179(19) 0.10316(19) 0.0535(11) Uani 1 1 d . . .
F13 F 0.9625(3) 0.74263(18) 0.4936(2) 0.0630(12) Uani 1 1 d . . .
F14 F 1.0136(3) 0.8346(2) 0.4951(2) 0.0587(11) Uani 1 1 d . . .
F15 F 0.8829(2) 0.81711(17) 0.44763(17) 0.0492(10) Uani 1 1 d . . .
F16 F 0.9177(3) 0.86842(17) 0.53234(18) 0.0497(10) Uani 1 1 d . . .
F17 F 0.9987(2) 0.79535(19) 0.57845(18) 0.0532(11) Uani 1 1 d . . .
F18 F 0.8677(2) 0.77809(18) 0.53122(18) 0.0509(10) Uani 1 1 d . . .
P8A P 1.1258(7) 0.9934(5) 0.1171(5) 0.137(4) Uani 0.50 1 d PDU C 1
F19A F 1.0931(10) 1.0282(7) 0.0573(6) 0.122(6) Uani 0.50 1 d PDU C 1
F20A F 1.1991(10) 0.9694(8) 0.0960(7) 0.054(4) Uani 0.50 1 d PDU C 1
F21A F 1.0706(16) 0.9393(7) 0.0886(11) 0.159(8) Uani 0.50 1 d PDU C 1
F22A F 1.1550(10) 0.9572(6) 0.1756(5) 0.080(4) Uani 0.50 1 d PDU C 1
F23A F 1.0560(7) 1.0212(6) 0.1386(6) 0.108(5) Uani 0.50 1 d PDU C 1
F24A F 1.1828(8) 1.0451(6) 0.1468(7) 0.131(6) Uani 0.50 1 d PDU C 1
P8B P 1.1147(3) 0.9898(2) 0.1079(2) 0.0510(13) Uani 0.50 1 d PDU D 2
F19B F 1.1497(11) 0.9782(7) 0.1755(4) 0.118(7) Uani 0.50 1 d PDU D 2
F20B F 1.0734(10) 0.9273(5) 0.0954(9) 0.109(6) Uani 0.50 1 d PDU D 2
F21B F 1.0734(6) 1.0041(6) 0.0391(4) 0.072(4) Uani 0.50 1 d PDU D 2
F22B F 1.1859(10) 0.9666(10) 0.0941(9) 0.087(7) Uani 0.50 1 d PDU D 2
F23B F 1.1420(8) 1.0550(4) 0.1142(6) 0.095(4) Uani 0.50 1 d PDU D 2
F24B F 1.0322(6) 1.0020(7) 0.1133(7) 0.107(5) Uani 0.50 1 d PDU D 2

loop_
_atom_site_aniso_label
_atom_site_aniso_U_11
_atom_site_aniso_U_22
_atom_site_aniso_U_33
_atom_site_aniso_U_23
_atom_site_aniso_U_13
_atom_site_aniso_U_12
Os1 0.02510(12) 0.02089(12) 0.02522(13) -0.00078(8) 0.00592(9) -0.00047(7)
Fe1 0.0265(4) 0.0215(4) 0.0278(4) -0.0004(3) 0.0050(3) -0.0021(3)
Fe2 0.0271(4) 0.0224(4) 0.0266(4) 0.0009(3) 0.0074(3) 0.0027(3)
C1 0.023(2) 0.025(3) 0.028(3) 0.007(2) 0.009(2) 0.001(2)
C2 0.033(3) 0.022(3) 0.024(3) 0.001(2) 0.000(2) -0.004(2)
C3 0.032(3) 0.030(3) 0.033(3) 0.000(3) 0.007(2) 0.007(2)
C4 0.032(3) 0.031(3) 0.043(4) -0.003(3) 0.011(3) 0.006(2)
C5 0.029(3) 0.044(4) 0.044(4) -0.009(3) 0.012(3) 0.000(3)
C6 0.033(3) 0.035(3) 0.035(4) -0.006(3) 0.010(3) 0.002(2)
C7 0.024(3) 0.030(3) 0.025(3) -0.005(2) 0.006(2) 0.001(2)
C8 0.042(4) 0.057(4) 0.036(4) 0.004(3) 0.021(3) 0.005(3)
C9 0.045(4) 0.056(5) 0.041(4) 0.012(3) 0.019(3) 0.008(3)
C10 0.035(3) 0.040(4) 0.031(3) 0.008(3) 0.013(3) 0.003(3)
C11 0.027(3) 0.031(3) 0.031(3) -0.002(2) 0.008(2) -0.001(2)
C12 0.041(3) 0.041(4) 0.036(4) 0.009(3) 0.016(3) 0.005(3)
C13 0.034(3) 0.032(3) 0.034(3) 0.006(3) 0.009(3) 0.003(2)
C14 0.031(3) 0.024(3) 0.032(3) 0.003(2) 0.012(2) 0.004(2)
C15 0.032(3) 0.023(3) 0.031(3) 0.001(2) 0.005(2) 0.001(2)
C16 0.033(3) 0.036(3) 0.032(3) 0.004(3) 0.010(2) 0.002(2)
C17 0.034(3) 0.027(3) 0.043(4) 0.006(3) 0.016(3) 0.000(2)
C18 0.027(3) 0.025(3) 0.037(3) 0.000(2) 0.011(2) 0.000(2)
C19 0.028(3) 0.021(3) 0.028(3) -0.001(2) 0.007(2) 0.001(2)
C20 0.035(3) 0.022(3) 0.047(4) -0.003(3) 0.018(3) -0.005(2)
C21 0.038(3) 0.028(3) 0.047(4) -0.013(3) 0.014(3) -0.008(2)
C22 0.035(3) 0.029(3) 0.039(4) -0.009(3) 0.012(3) -0.005(2)
C23 0.022(2) 0.023(3) 0.036(3) -0.003(2) 0.011(2) 0.000(2)
C24 0.039(3) 0.038(4) 0.037(4) -0.010(3) 0.007(3) -0.006(3)
C25 0.039(3) 0.040(4) 0.027(3) -0.005(3) 0.003(3) 0.005(3)
C26 0.032(3) 0.032(3) 0.028(3) -0.009(2) 0.003(2) 0.004(2)
C27 0.042(3) 0.025(3) 0.030(3) -0.006(2) 0.011(3) -0.002(2)
C28 0.035(3) 0.032(3) 0.033(3) -0.007(3) 0.001(3) -0.006(2)
C29 0.041(3) 0.030(3) 0.029(3) -0.001(2) 0.002(3) 0.006(2)
C30 0.046(3) 0.028(3) 0.025(3) -0.001(2) 0.012(3) -0.004(2)
C31 0.038(3) 0.033(3) 0.032(3) -0.001(3) 0.011(3) 0.000(2)
C32 0.045(3) 0.033(3) 0.032(3) -0.002(3) 0.011(3) -0.001(3)
C33 0.033(3) 0.032(3) 0.031(3) 0.001(3) 0.007(2) -0.004(2)
C34 0.031(3) 0.022(3) 0.037(3) 0.000(2) 0.005(2) 0.000(2)
C35 0.029(3) 0.039(4) 0.045(4) -0.004(3) 0.008(3) 0.003(3)
C36 0.039(3) 0.034(3) 0.048(4) -0.006(3) 0.008(3) 0.008(3)
C37 0.051(4) 0.023(3) 0.056(5) -0.002(3) 0.007(3) 0.009(3)
C38 0.053(4) 0.025(3) 0.063(5) 0.004(3) 0.023(4) 0.001(3)
C39 0.045(4) 0.031(3) 0.043(4) 0.002(3) 0.014(3) 0.004(3)
C40 0.030(3) 0.031(3) 0.045(4) -0.007(3) 0.009(3) 0.001(2)
C41 0.036(3) 0.064(5) 0.043(4) -0.004(4) 0.003(3) 0.000(3)
C42 0.038(4) 0.075(6) 0.061(5) -0.020(5) -0.005(4) 0.013(4)
C43 0.034(4) 0.050(5) 0.091(7) -0.018(4) 0.011(4) -0.007(3)
C44 0.036(4) 0.040(4) 0.092(7) 0.001(4) 0.019(4) -0.003(3)
C45 0.037(3) 0.040(4) 0.066(5) 0.009(3) 0.013(3) 0.005(3)
C46 0.037(3) 0.026(3) 0.037(4) 0.002(3) 0.006(3) -0.001(2)
C47 0.036(3) 0.038(3) 0.032(3) 0.000(3) 0.008(3) 0.003(3)
C48 0.035(3) 0.039(4) 0.039(4) -0.006(3) 0.004(3) 0.009(3)
C49 0.037(3) 0.039(4) 0.047(4) 0.000(3) -0.001(3) 0.007(3)
C50 0.051(4) 0.047(4) 0.049(5) 0.017(3) -0.003(3) 0.002(3)
C51 0.040(4) 0.043(4) 0.049(4) 0.015(3) 0.008(3) -0.003(3)
C52 0.037(3) 0.023(3) 0.046(4) 0.005(3) 0.013(3) -0.002(2)
C53 0.045(4) 0.038(4) 0.046(4) 0.007(3) 0.015(3) -0.005(3)
C54 0.049(4) 0.042(4) 0.073(6) 0.012(4) 0.031(4) -0.003(3)
C55 0.044(4) 0.028(3) 0.083(6) -0.005(4) 0.032(4) -0.010(3)
C56 0.041(4) 0.028(3) 0.067(5) -0.008(3) 0.019(3) -0.009(3)
C57 0.041(3) 0.024(3) 0.057(4) 0.000(3) 0.020(3) -0.005(3)
C58 0.057(4) 0.017(3) 0.047(4) 0.005(3) 0.017(3) 0.012(3)
C59 0.046(4) 0.021(3) 0.052(4) -0.005(3) 0.007(3) 0.007(3)
C60 0.051(4) 0.028(3) 0.038(4) -0.003(3) 0.010(3) 0.014(3)
C61 0.033(3) 0.040(4) 0.054(4) 0.001(3) 0.015(3) 0.014(3)
C62 0.043(4) 0.033(3) 0.037(4) 0.003(3) 0.005(3) 0.015(3)
C63 0.028(3) 0.023(3) 0.030(3) -0.002(2) 0.009(2) 0.001(2)
C64 0.030(3) 0.024(3) 0.033(3) 0.002(2) 0.009(2) 0.003(2)
C65 0.024(3) 0.035(3) 0.031(3) -0.002(3) 0.006(2) -0.003(2)
C66 0.031(3) 0.041(4) 0.041(4) 0.004(3) 0.010(3) -0.006(3)
C67 0.039(4) 0.048(4) 0.052(4) 0.000(3) 0.012(3) -0.013(3)
C68 0.033(3) 0.068(5) 0.059(5) -0.008(4) 0.016(3) -0.014(3)
C69 0.028(3) 0.071(6) 0.087(6) 0.000(5) 0.012(4) 0.006(3)
C70 0.031(3) 0.045(4) 0.060(5) 0.002(3) 0.006(3) 0.003(3)
C71 0.032(3) 0.034(3) 0.026(3) 0.000(2) 0.010(2) 0.001(2)
C72 0.063(4) 0.037(4) 0.031(4) 0.000(3) 0.014(3) -0.008(3)
C73 0.071(5) 0.044(4) 0.038(4) -0.007(3) 0.014(4) 0.001(4)
C74 0.050(4) 0.050(4) 0.025(3) 0.007(3) 0.014(3) 0.009(3)
C75 0.037(3) 0.043(4) 0.028(3) 0.007(3) 0.010(3) 0.005(3)
C76 0.031(3) 0.039(3) 0.032(3) 0.004(3) 0.005(2) 0.002(3)
C77 0.034(3) 0.025(3) 0.032(3) 0.003(2) 0.012(2) 0.006(2)
C78 0.036(3) 0.041(4) 0.038(4) 0.001(3) 0.012(3) -0.002(3)
C79 0.034(3) 0.061(5) 0.048(4) -0.004(4) 0.018(3) -0.005(3)
C80 0.043(4) 0.063(5) 0.038(4) 0.005(3) 0.021(3) 0.011(3)
C81 0.047(4) 0.073(5) 0.026(4) -0.009(3) 0.012(3) 0.011(3)
C82 0.036(3) 0.048(4) 0.027(3) -0.006(3) 0.008(3) -0.001(3)
C83 0.033(3) 0.031(3) 0.025(3) -0.001(2) 0.008(2) -0.003(2)
C84 0.035(3) 0.030(3) 0.036(3) 0.005(3) 0.010(3) 0.001(2)
C85 0.041(4) 0.039(4) 0.045(4) -0.003(3) 0.006(3) -0.010(3)
C86 0.031(3) 0.053(4) 0.038(4) 0.003(3) -0.001(3) -0.003(3)
C87 0.037(3) 0.045(4) 0.036(4) 0.009(3) -0.002(3) 0.005(3)
C88 0.032(3) 0.034(3) 0.036(3) 0.001(3) 0.008(3) 0.000(2)
N1 0.029(2) 0.021(2) 0.033(3) 0.002(2) 0.008(2) -0.0028(18)
N2 0.028(2) 0.025(2) 0.024(2) 0.0006(19) 0.0059(19) 0.0020(18)
N3 0.027(2) 0.023(2) 0.030(3) -0.001(2) 0.0084(19) 0.0038(18)
N4 0.025(2) 0.023(2) 0.027(3) 0.0002(19) 0.0051(18) 0.0004(17)
N5 0.031(2) 0.018(2) 0.027(3) 0.0030(18) 0.0078(19) 0.0000(17)
N6 0.024(2) 0.028(2) 0.025(2) -0.0090(19) 0.0043(18) -0.0033(18)
C89 0.165(14) 0.146(14) 0.153(14) 0.014(10) 0.027(9) 0.000(10)
C90 0.175(15) 0.187(15) 0.181(15) 0.008(10) 0.052(10) -0.014(10)
N7 0.179(14) 0.177(14) 0.158(14) -0.007(9) 0.044(9) 0.006(10)
C89A 0.12(2) 0.39(4) 0.20(3) -0.02(3) 0.01(2) 0.13(3)
C90A 0.091(15) 0.22(3) 0.102(18) -0.036(18) 0.009(14) 0.072(17)
N7A 0.090(18) 0.39(5) 0.21(3) 0.02(3) 0.062(19) 0.09(3)
P1 0.0274(7) 0.0249(7) 0.0309(8) -0.0013(6) 0.0059(6) -0.0006(5)
P2 0.0289(7) 0.0246(7) 0.0326(8) 0.0043(6) 0.0065(6) -0.0017(6)
P3 0.0271(7) 0.0269(7) 0.0241(7) 0.0010(6) 0.0071(6) 0.0004(5)
P4 0.0273(7) 0.0240(7) 0.0272(8) 0.0018(6) 0.0073(6) 0.0011(5)
P5 0.0351(8) 0.0342(9) 0.0346(9) -0.0012(7) 0.0126(7) -0.0016(6)
P6 0.0529(10) 0.0361(9) 0.0433(11) 0.0002(8) 0.0182(8) -0.0031(8)
P7 0.0481(10) 0.0333(9) 0.0397(10) 0.0025(7) 0.0034(8) -0.0045(7)
F1 0.042(2) 0.044(2) 0.074(3) -0.006(2) 0.019(2) -0.0112(18)
F2 0.041(2) 0.051(3) 0.080(3) -0.015(2) 0.007(2) -0.0091(19)
F3 0.082(3) 0.070(3) 0.038(2) 0.016(2) 0.026(2) 0.024(3)
F4 0.058(3) 0.070(3) 0.045(3) 0.013(2) 0.023(2) 0.001(2)
F5 0.044(2) 0.042(2) 0.059(3) 0.0010(19) 0.0155(19) 0.0076(17)
F6 0.044(2) 0.050(2) 0.049(2) -0.0066(19) 0.0138(18) 0.0086(18)
F7 0.066(3) 0.055(3) 0.075(3) -0.002(2) 0.026(3) 0.014(2)
F8 0.060(3) 0.057(3) 0.052(3) -0.019(2) 0.018(2) -0.017(2)
F9 0.098(4) 0.049(3) 0.077(4) 0.012(3) 0.037(3) -0.006(3)
F10 0.061(3) 0.077(3) 0.045(3) 0.000(2) 0.011(2) -0.004(2)
F11 0.049(2) 0.043(2) 0.052(2) 0.0045(19) 0.0180(19) -0.0033(17)
F12 0.052(2) 0.058(3) 0.057(3) -0.006(2) 0.026(2) 0.000(2)
F13 0.086(3) 0.035(2) 0.067(3) 0.000(2) 0.022(3) 0.007(2)
F14 0.054(3) 0.057(3) 0.064(3) 0.011(2) 0.015(2) -0.008(2)
F15 0.059(2) 0.039(2) 0.041(2) 0.0007(18) 0.0021(18) -0.0074(18)
F16 0.057(3) 0.038(2) 0.044(2) -0.0064(18) 0.0005(19) -0.0035(18)
F17 0.051(2) 0.052(3) 0.046(2) 0.009(2) -0.0017(19) -0.0005(19)
F18 0.051(2) 0.044(2) 0.053(3) 0.0109(19) 0.0075(19) -0.0101(18)
P8A 0.127(6) 0.142(7) 0.134(7) 0.008(6) 0.025(5) 0.037(6)
F19A 0.115(9) 0.126(10) 0.133(9) 0.049(7) 0.047(7) 0.019(7)
F20A 0.035(5) 0.092(9) 0.040(7) 0.029(7) 0.018(5) 0.023(6)
F21A 0.156(11) 0.148(11) 0.166(11) 0.008(9) 0.038(8) -0.007(9)
F22A 0.117(9) 0.081(9) 0.060(7) 0.021(6) 0.055(7) 0.040(7)
F23A 0.125(8) 0.119(9) 0.105(8) -0.012(7) 0.073(7) 0.033(7)
F24A 0.132(9) 0.105(8) 0.167(10) -0.020(7) 0.061(8) -0.006(7)
P8B 0.054(2) 0.067(3) 0.049(3) 0.025(2) 0.042(2) 0.022(2)
F19B 0.144(10) 0.130(11) 0.089(9) 0.019(7) 0.050(7) 0.014(8)
F20B 0.061(7) 0.095(9) 0.157(13) 0.063(9) 0.010(8) -0.011(7)
F21B 0.046(5) 0.113(10) 0.060(6) 0.033(7) 0.022(5) 0.020(6)
F22B 0.048(9) 0.136(14) 0.084(12) 0.019(11) 0.031(8) 0.035(9)
F23B 0.118(8) 0.074(6) 0.101(7) -0.026(6) 0.041(6) -0.016(6)
F24B 0.107(8) 0.123(9) 0.103(8) -0.002(7) 0.051(6) 0.007(7)

loop_
_atom_type_symbol
_atom_type_description
_atom_type_scat_dispersion_real
_atom_type_scat_dispersion_imag
_atom_type_scat_source
C C 0.0033 0.0016 'International Tables Vol C Tables 4.2.6.8 and 6.1.1.4'
H H 0.0000 0.0000 'International Tables Vol C Tables 4.2.6.8 and 6.1.1.4'
N N 0.0061 0.0033 'International Tables Vol C Tables 4.2.6.8 and 6.1.1.4'
O O 0.0106 0.0060 'International Tables Vol C Tables 4.2.6.8 and 6.1.1.4'
F F 0.0171 0.0103 'International Tables Vol C Tables 4.2.6.8 and 6.1.1.4'
P P 0.1023 0.0942 'International Tables Vol C Tables 4.2.6.8 and 6.1.1.4'
Fe Fe 0.3463 0.8444 'International Tables Vol C Tables 4.2.6.8 and 6.1.1.4'
Os Os -1.2165 7.6030 'International Tables Vol C Tables 4.2.6.8 and 6.1.1.4'

loop_
_geom_angle_atom_site_label_1
_geom_angle_atom_site_label_2
_geom_angle_atom_site_label_3
_geom_angle
C1 Os1 C2 94.5(2)
C1 Os1 N4 91.5(2)
C2 Os1 N4 94.9(2)
C1 Os1 N5 95.3(2)
C2 Os1 N5 89.9(2)
N4 Os1 N5 171.40(18)
C1 Os1 N3 88.2(2)
C2 Os1 N3 173.1(2)
N4 Os1 N3 78.72(18)
N5 Os1 N3 96.17(18)
C1 Os1 N6 170.8(2)
C2 Os1 N6 92.5(2)
N4 Os1 N6 93.85(18)
N5 Os1 N6 78.76(18)
N3 Os1 N6 85.55(17)
N1 Fe1 C28 159.1(2)
N1 Fe1 C29 122.3(2)
C28 Fe1 C29 39.6(2)
N1 Fe1 C27 133.4(2)
C28 Fe1 C27 39.5(2)
C29 Fe1 C27 65.8(2)
N1 Fe1 C30 93.5(2)
C28 Fe1 C30 65.6(2)
C29 Fe1 C30 39.0(2)
C27 Fe1 C30 64.7(2)
N1 Fe1 C31 99.0(2)
C28 Fe1 C31 65.5(2)
C29 Fe1 C31 65.3(2)
C27 Fe1 C31 38.4(2)
C30 Fe1 C31 38.5(2)
N1 Fe1 P1 92.66(15)
C28 Fe1 P1 98.48(19)
C29 Fe1 P1 93.87(18)
C27 Fe1 P1 133.89(17)
C30 Fe1 P1 124.04(18)
C31 Fe1 P1 159.20(18)
N1 Fe1 P2 89.89(15)
C28 Fe1 P2 109.28(19)
C29 Fe1 P2 147.66(18)
C27 Fe1 P2 95.16(18)
C30 Fe1 P2 154.69(18)
C31 Fe1 P2 116.22(17)
P1 Fe1 P2 80.76(6)
N2 Fe2 C61 163.3(2)
N2 Fe2 C60 130.5(2)
C61 Fe2 C60 39.3(3)
N2 Fe2 C62 129.6(2)
C61 Fe2 C62 39.7(3)
C60 Fe2 C62 65.6(3)
N2 Fe2 C58 98.8(2)
C61 Fe2 C58 65.5(3)
C60 Fe2 C58 65.2(3)
C62 Fe2 C58 38.1(3)
N2 Fe2 C59 98.8(2)
C61 Fe2 C59 65.6(3)
C60 Fe2 C59 39.3(3)
C62 Fe2 C59 64.4(3)
C58 Fe2 C59 38.2(3)
N2 Fe2 P4 89.96(15)
C61 Fe2 P4 102.4(2)
C60 Fe2 P4 91.50(19)
C62 Fe2 P4 140.4(2)
C58 Fe2 P4 155.27(19)
C59 Fe2 P4 117.7(2)
N2 Fe2 P3 90.28(15)
C61 Fe2 P3 102.2(2)
C60 Fe2 P3 138.9(2)
C62 Fe2 P3 93.56(19)
C58 Fe2 P3 119.67(19)
C59 Fe2 P3 157.00(19)
P4 Fe2 P3 83.11(6)
N1 C1 Os1 171.9(5)
N2 C2 Os1 176.5(5)
N3 C3 C4 122.2(6)
N3 C3 H3A 118.9
C4 C3 H3A 118.9
C5 C4 C3 119.8(6)
C5 C4 H4A 120.1
C3 C4 H4A 120.1
C4 C5 C6 119.1(6)
C4 C5 H5A 120.4
C6 C5 H5A 120.4
C7 C6 C5 117.2(6)
C7 C6 C8 118.8(6)
C5 C6 C8 124.0(6)
N3 C7 C6 123.1(5)
N3 C7 C11 117.3(5)
C6 C7 C11 119.5(5)
C9 C8 C6 121.3(6)
C9 C8 H8A 119.3
C6 C8 H8A 119.3
C8 C9 C10 121.1(6)
C8 C9 H9A 119.5
C10 C9 H9A 119.5
C11 C10 C12 118.1(6)
C11 C10 C9 118.4(6)
C12 C10 C9 123.5(6)
N4 C11 C10 122.8(5)
N4 C11 C7 116.2(5)
C10 C11 C7 120.9(5)
C13 C12 C10 119.5(6)
C13 C12 H12A 120.3
C10 C12 H12A 120.3
C12 C13 C14 119.8(6)
C12 C13 H13A 120.1
C14 C13 H13A 120.1
N4 C14 C13 122.8(5)
N4 C14 H14A 118.6
C13 C14 H14A 118.6
N5 C15 C16 122.6(5)
N5 C15 H15A 118.7
C16 C15 H15A 118.7
C17 C16 C15 120.2(6)
C17 C16 H16A 119.9
C15 C16 H16A 119.9
C16 C17 C18 118.7(6)
C16 C17 H17A 120.7
C18 C17 H17A 120.7
C19 C18 C17 117.5(5)
C19 C18 C20 119.3(6)
C17 C18 C20 123.2(6)
N5 C19 C18 123.8(5)
N5 C19 C23 116.5(5)
C18 C19 C23 119.7(5)
C21 C20 C18 121.2(6)
C21 C20 H20A 119.4
C18 C20 H20A 119.4
C20 C21 C22 120.8(6)
C20 C21 H21A 119.6
C22 C21 H21A 119.6
C23 C22 C24 117.9(6)
C23 C22 C21 118.5(6)
C24 C22 C21 123.6(6)
N6 C23 C22 122.2(5)
N6 C23 C19 117.2(5)
C22 C23 C19 120.5(5)
C25 C24 C22 119.3(6)
C25 C24 H24A 120.3
C22 C24 H24A 120.3
C24 C25 C26 119.3(6)
C24 C25 H25A 120.4
C26 C25 H25A 120.4
N6 C26 C25 122.7(6)
N6 C26 H26A 118.6
C25 C26 H26A 118.6
C31 C27 C28 108.0(5)
C31 C27 Fe1 71.7(3)
C28 C27 Fe1 68.3(3)
C31 C27 H27A 126.0
C28 C27 H27A 126.0
Fe1 C27 H27A 126.0
C29 C28 C27 108.1(5)
C29 C28 Fe1 71.1(3)
C27 C28 Fe1 72.2(3)
C29 C28 H28A 125.9
C27 C28 H28A 125.9
Fe1 C28 H28A 125.9
C30 C29 C28 107.4(5)
C30 C29 Fe1 71.6(3)
C28 C29 Fe1 69.3(3)
C30 C29 H29A 126.3
C28 C29 H29A 126.3
Fe1 C29 H29A 126.3
C31 C30 C29 108.7(5)
C31 C30 Fe1 71.6(4)
C29 C30 Fe1 69.4(4)
C31 C30 H30A 125.6
C29 C30 H30A 125.6
Fe1 C30 H30A 125.6
C27 C31 C30 107.8(6)
C27 C31 Fe1 69.9(3)
C30 C31 Fe1 69.9(4)
C27 C31 H31A 126.1
C30 C31 H31A 126.1
Fe1 C31 H31A 126.1
C33 C32 P1 112.0(4)
C33 C32 H32A 109.2
P1 C32 H32A 109.2
C33 C32 H32B 109.2
P1 C32 H32B 109.2
H32A C32 H32B 107.9
C32 C33 P2 110.0(4)
C32 C33 H33A 109.7
P2 C33 H33A 109.7
C32 C33 H33B 109.7
P2 C33 H33B 109.7
H33A C33 H33B 108.2
C35 C34 C39 119.2(6)
C35 C34 P1 118.8(5)
C39 C34 P1 121.9(5)
C34 C35 C36 120.1(6)
C34 C35 H35A 119.9
C36 C35 H35A 119.9
C37 C36 C35 120.0(6)
C37 C36 H36A 120.0
C35 C36 H36A 120.0
C36 C37 C38 120.7(6)
C36 C37 H37A 119.6
C38 C37 H37A 119.6
C37 C38 C39 119.7(7)
C37 C38 H38A 120.2
C39 C38 H38A 120.2
C38 C39 C34 120.2(6)
C38 C39 H39A 119.9
C34 C39 H39A 119.9
C41 C40 C45 118.5(6)
C41 C40 P1 118.7(5)
C45 C40 P1 122.7(5)
C40 C41 C42 119.7(8)
C40 C41 H41A 120.2
C42 C41 H41A 120.2
C43 C42 C41 119.3(8)
C43 C42 H42A 120.4
C41 C42 H42A 120.4
C44 C43 C42 122.2(7)
C44 C43 H43A 118.9
C42 C43 H43A 118.9
C43 C44 C45 119.1(8)
C43 C44 H44A 120.5
C45 C44 H44A 120.5
C44 C45 C40 121.1(7)
C44 C45 H45A 119.4
C40 C45 H45A 119.4
C51 C46 C47 119.6(6)
C51 C46 P2 119.6(5)
C47 C46 P2 120.6(5)
C48 C47 C46 119.3(6)
C48 C47 H47A 120.4
C46 C47 H47A 120.4
C49 C48 C47 120.9(7)
C49 C48 H48A 119.5
C47 C48 H48A 119.5
C48 C49 C50 119.7(6)
C48 C49 H49A 120.1
C50 C49 H49A 120.1
C49 C50 C51 120.4(7)
C49 C50 H50A 119.8
C51 C50 H50A 119.8
C46 C51 C50 120.2(7)
C46 C51 H51A 119.9
C50 C51 H51A 119.9
C57 C52 C53 118.9(6)
C57 C52 P2 120.4(5)
C53 C52 P2 120.5(5)
C54 C53 C52 120.3(7)
C54 C53 H53A 119.9
C52 C53 H53A 119.9
C55 C54 C53 119.7(7)
C55 C54 H54A 120.2
C53 C54 H54A 120.2
C54 C55 C56 121.0(6)
C54 C55 H55A 119.5
C56 C55 H55A 119.5
C55 C56 C57 119.5(7)
C55 C56 H56A 120.2
C57 C56 H56A 120.2
C52 C57 C56 120.5(7)
C52 C57 H57A 119.7
C56 C57 H57A 119.7
C62 C58 C59 108.5(6)
C62 C58 Fe2 69.6(4)
C59 C58 Fe2 70.9(4)
C62 C58 H58A 125.8
C59 C58 H58A 125.8
Fe2 C58 H58A 125.8
C58 C59 C60 107.8(6)
C58 C59 Fe2 70.8(4)
C60 C59 Fe2 68.6(4)
C58 C59 H59A 126.1
C60 C59 H59A 126.1
Fe2 C59 H59A 126.1
C61 C60 C59 107.6(6)
C61 C60 Fe2 69.2(4)
C59 C60 Fe2 72.2(4)
C61 C60 H60A 126.2
C59 C60 H60A 126.2
Fe2 C60 H60A 126.2
C60 C61 C62 107.8(6)
C60 C61 Fe2 71.5(4)
C62 C61 Fe2 71.7(4)
C60 C61 H61A 126.0
C62 C61 H61A 126.0
Fe2 C61 H61A 126.0
C58 C62 C61 108.4(6)
C58 C62 Fe2 72.3(4)
C61 C62 Fe2 68.6(3)
C58 C62 H62A 125.8
C61 C62 H62A 125.8
Fe2 C62 H62A 125.8
C64 C63 P3 109.9(4)
C64 C63 H63A 109.7
P3 C63 H63A 109.7
C64 C63 H63B 109.7
P3 C63 H63B 109.7
H63A C63 H63B 108.2
C63 C64 P4 109.9(4)
C63 C64 H64A 109.7
P4 C64 H64A 109.7
C63 C64 H64B 109.7
P4 C64 H64B 109.7
H64A C64 H64B 108.2
C66 C65 C70 118.7(6)
C66 C65 P3 121.9(5)
C70 C65 P3 119.4(5)
C65 C66 C67 120.2(6)
C65 C66 H66A 119.9
C67 C66 H66A 119.9
C68 C67 C66 120.7(7)
C68 C67 H67A 119.6
C66 C67 H67A 119.6
C67 C68 C69 120.7(7)
C67 C68 H68A 119.7
C69 C68 H68A 119.7
C68 C69 C70 119.8(7)
C68 C69 H69A 120.1
C70 C69 H69A 120.1
C69 C70 C65 119.9(7)
C69 C70 H70A 120.0
C65 C70 H70A 120.0
C72 C71 C76 119.8(6)
C72 C71 P3 120.3(5)
C76 C71 P3 119.9(5)
C71 C72 C73 119.6(7)
C71 C72 H72A 120.2
C73 C72 H72A 120.2
C74 C73 C72 121.1(7)
C74 C73 H73A 119.4
C72 C73 H73A 119.4
C75 C74 C73 120.0(6)
C75 C74 H74A 120.0
C73 C74 H74A 120.0
C74 C75 C76 119.8(6)
C74 C75 H75A 120.1
C76 C75 H75A 120.1
C71 C76 C75 119.6(6)
C71 C76 H76A 120.2
C75 C76 H76A 120.2
C82 C77 C78 118.7(6)
C82 C77 P4 119.6(5)
C78 C77 P4 121.5(5)
C77 C78 C79 120.6(6)
C77 C78 H78A 119.7
C79 C78 H78A 119.7
C80 C79 C78 119.8(6)
C80 C79 H79A 120.1
C78 C79 H79A 120.1
C81 C80 C79 119.7(6)
C81 C80 H80A 120.2
C79 C80 H80A 120.2
C80 C81 C82 120.1(6)
C80 C81 H81A 119.9
C82 C81 H81A 119.9
C81 C82 C77 121.1(6)
C81 C82 H82A 119.5
C77 C82 H82A 119.5
C84 C83 C88 119.4(6)
C84 C83 P4 121.2(5)
C88 C83 P4 119.0(4)
C85 C84 C83 120.5(6)
C85 C84 H84A 119.7
C83 C84 H84A 119.7
C86 C85 C84 119.6(6)
C86 C85 H85A 120.2
C84 C85 H85A 120.2
C85 C86 C87 120.8(6)
C85 C86 H86A 119.6
C87 C86 H86A 119.6
C86 C87 C88 119.8(6)
C86 C87 H87A 120.1
C88 C87 H87A 120.1
C87 C88 C83 119.8(6)
C87 C88 H88A 120.1
C83 C88 H88A 120.1
C1 N1 Fe1 177.6(5)
C2 N2 Fe2 173.3(5)
C3 N3 C7 118.5(5)
C3 N3 Os1 128.7(4)
C7 N3 Os1 112.8(3)
C14 N4 C11 117.0(5)
C14 N4 Os1 128.4(4)
C11 N4 Os1 114.7(4)
C15 N5 C19 117.3(5)
C15 N5 Os1 127.9(4)
C19 N5 Os1 114.7(4)
C26 N6 C23 118.6(5)
C26 N6 Os1 128.7(4)
C23 N6 Os1 112.7(4)
N7 C89 C90 144(3)
C89 C90 H90A 109.5
C89 C90 H90B 109.5
H90A C90 H90B 109.5
C89 C90 H90C 109.5
H90A C90 H90C 109.5
H90B C90 H90C 109.5
N7A C89A C90A 151(4)
C89A C90A H90D 109.5
C89A C90A H90E 109.5
H90D C90A H90E 109.5
C89A C90A H90F 109.5
H90D C90A H90F 109.5
H90E C90A H90F 109.5
C40 P1 C34 102.7(3)
C40 P1 C32 107.6(3)
C34 P1 C32 103.5(3)
C40 P1 Fe1 117.1(2)
C34 P1 Fe1 116.4(2)
C32 P1 Fe1 108.4(2)
C33 P2 C46 103.2(3)
C33 P2 C52 104.5(3)
C46 P2 C52 107.9(3)
C33 P2 Fe1 103.5(2)
C46 P2 Fe1 117.6(2)
C52 P2 Fe1 118.1(2)
C71 P3 C63 106.8(3)
C71 P3 C65 104.8(3)
C63 P3 C65 105.1(3)
C71 P3 Fe2 114.5(2)
C63 P3 Fe2 104.10(19)
C65 P3 Fe2 120.4(2)
C83 P4 C77 102.2(3)
C83 P4 C64 107.9(3)
C77 P4 C64 106.7(3)
C83 P4 Fe2 113.5(2)
C77 P4 Fe2 115.85(19)
C64 P4 Fe2 110.09(19)
F6 P5 F2 90.8(2)
F6 P5 F4 90.1(2)
F2 P5 F4 90.7(3)
F6 P5 F3 90.8(2)
F2 P5 F3 90.2(3)
F4 P5 F3 178.7(3)
F6 P5 F1 90.4(2)
F2 P5 F1 178.8(3)
F4 P5 F1 89.2(2)
F3 P5 F1 89.8(3)
F6 P5 F5 179.4(3)
F2 P5 F5 89.5(2)
F4 P5 F5 89.5(2)
F3 P5 F5 89.7(2)
F1 P5 F5 89.3(2)
F9 P6 F8 89.7(3)
F9 P6 F10 90.4(3)
F8 P6 F10 180.0(4)
F9 P6 F11 178.8(3)
F8 P6 F11 90.9(2)
F10 P6 F11 89.1(2)
F9 P6 F7 90.4(3)
F8 P6 F7 90.6(3)
F10 P6 F7 89.4(3)
F11 P6 F7 88.6(2)
F9 P6 F12 90.1(3)
F8 P6 F12 91.1(3)
F10 P6 F12 88.9(3)
F11 P6 F12 91.0(2)
F7 P6 F12 178.3(3)
F18 P7 F13 90.0(3)
F18 P7 F17 90.6(2)
F13 P7 F17 90.7(3)
F18 P7 F15 90.0(2)
F13 P7 F15 90.5(2)
F17 P7 F15 178.7(2)
F18 P7 F14 178.5(3)
F13 P7 F14 91.5(3)
F17 P7 F14 89.6(2)
F15 P7 F14 89.8(2)
F18 P7 F16 89.4(2)
F13 P7 F16 179.3(3)
F17 P7 F16 89.8(2)
F15 P7 F16 89.1(2)
F14 P7 F16 89.1(3)
F22A P8A F24A 90.5(8)
F22A P8A F19A 177.5(11)
F24A P8A F19A 91.9(9)
F22A P8A F23A 90.5(8)
F24A P8A F23A 89.9(7)
F19A P8A F23A 88.6(8)
F22A P8A F21A 87.5(12)
F24A P8A F21A 177.7(13)
F19A P8A F21A 90.1(9)
F23A P8A F21A 91.3(10)
F22A P8A F20A 90.7(8)
F24A P8A F20A 86.6(8)
F19A P8A F20A 90.3(8)
F23A P8A F20A 176.3(11)
F21A P8A F20A 92.3(14)
F22B P8B F24B 166.7(12)
F22B P8B F19B 93.7(9)
F24B P8B F19B 92.3(8)
F22B P8B F23B 96.7(10)
F24B P8B F23B 94.9(7)
F19B P8B F23B 92.9(7)
F22B P8B F20B 89.9(13)
F24B P8B F20B 77.9(10)
F19B P8B F20B 93.1(8)
F23B P8B F20B 170.8(9)
F22B P8B F21B 90.4(8)
F24B P8B F21B 83.8(7)
F19B P8B F21B 175.9(8)
F23B P8B F21B 86.2(6)
F20B P8B F21B 87.3(8)

loop_
_geom_bond_atom_site_label_1
_geom_bond_atom_site_label_2
_geom_bond_distance
Os1 C1 1.950(6)
Os1 C2 1.957(6)
Os1 N4 2.078(5)
Os1 N5 2.084(4)
Os1 N3 2.134(5)
Os1 N6 2.136(4)
Fe1 N1 1.875(5)
Fe1 C28 2.079(6)
Fe1 C29 2.102(6)
Fe1 C27 2.130(6)
Fe1 C30 2.131(6)
Fe1 C31 2.154(6)
Fe1 P1 2.2664(17)
Fe1 P2 2.2710(18)
Fe2 N2 1.888(5)
Fe2 C61 2.078(6)
Fe2 C60 2.107(6)
Fe2 C62 2.119(6)
Fe2 C58 2.154(6)
Fe2 C59 2.155(6)
Fe2 P4 2.2497(17)
Fe2 P3 2.2539(17)
C1 N1 1.165(7)
C2 N2 1.171(7)
C3 N3 1.322(7)
C3 C4 1.412(8)
C3 H3A 0.9300
C4 C5 1.382(9)
C4 H4A 0.9300
C5 C6 1.411(9)
C5 H5A 0.9300
C6 C7 1.407(8)
C6 C8 1.429(9)
C7 N3 1.371(7)
C7 C11 1.430(8)
C8 C9 1.350(9)
C8 H8A 0.9300
C9 C10 1.439(9)
C9 H9A 0.9300
C10 C11 1.390(8)
C10 C12 1.393(9)
C11 N4 1.384(7)
C12 C13 1.367(9)
C12 H12A 0.9300
C13 C14 1.393(8)
C13 H13A 0.9300
C14 N4 1.337(7)
C14 H14A 0.9300
C15 N5 1.322(7)
C15 C16 1.415(8)
C15 H15A 0.9300
C16 C17 1.368(9)
C16 H16A 0.9300
C17 C18 1.411(9)
C17 H17A 0.9300
C18 C19 1.400(8)
C18 C20 1.435(8)
C19 N5 1.373(7)
C19 C23 1.436(8)
C20 C21 1.353(9)
C20 H20A 0.9300
C21 C22 1.453(9)
C21 H21A 0.9300
C22 C23 1.398(8)
C22 C24 1.406(9)
C23 N6 1.371(7)
C24 C25 1.371(9)
C24 H24A 0.9300
C25 C26 1.405(8)
C25 H25A 0.9300
C26 N6 1.316(7)
C26 H26A 0.9300
C27 C31 1.410(8)
C27 C28 1.422(8)
C27 H27A 0.9800
C28 C29 1.416(9)
C28 H28A 0.9800
C29 C30 1.414(9)
C29 H29A 0.9800
C30 C31 1.413(8)
C30 H30A 0.9800
C31 H31A 0.9800
C32 C33 1.532(8)
C32 P1 1.838(6)
C32 H32A 0.9700
C32 H32B 0.9700
C33 P2 1.822(6)
C33 H33A 0.9700
C33 H33B 0.9700
C34 C35 1.386(8)
C34 C39 1.393(9)
C34 P1 1.816(6)
C35 C36 1.392(9)
C35 H35A 0.9300
C36 C37 1.366(10)
C36 H36A 0.9300
C37 C38 1.380(9)
C37 H37A 0.9300
C38 C39 1.388(9)
C38 H38A 0.9300
C39 H39A 0.9300
C40 C41 1.395(10)
C40 C45 1.400(10)
C40 P1 1.812(6)
C41 C42 1.420(10)
C41 H41A 0.9300
C42 C43 1.366(12)
C42 H42A 0.9300
C43 C44 1.361(12)
C43 H43A 0.9300
C44 C45 1.394(10)
C44 H44A 0.9300
C45 H45A 0.9300
C46 C51 1.381(9)
C46 C47 1.394(9)
C46 P2 1.822(6)
C47 C48 1.392(8)
C47 H47A 0.9300
C48 C49 1.370(10)
C48 H48A 0.9300
C49 C50 1.376(11)
C49 H49A 0.9300
C50 C51 1.388(10)
C50 H50A 0.9300
C51 H51A 0.9300
C52 C57 1.388(9)
C52 C53 1.404(9)
C52 P2 1.822(6)
C53 C54 1.398(9)
C53 H53A 0.9300
C54 C55 1.373(11)
C54 H54A 0.9300
C55 C56 1.383(10)
C55 H55A 0.9300
C56 C57 1.399(9)
C56 H56A 0.9300
C57 H57A 0.9300
C58 C62 1.396(9)
C58 C59 1.410(10)
C58 H58A 0.9800
C59 C60 1.434(10)
C59 H59A 0.9800
C60 C61 1.408(9)
C60 H60A 0.9800
C61 C62 1.426(10)
C61 H61A 0.9800
C62 H62A 0.9800
C63 C64 1.520(8)
C63 P3 1.825(6)
C63 H63A 0.9700
C63 H63B 0.9700
C64 P4 1.856(6)
C64 H64A 0.9700
C64 H64B 0.9700
C65 C66 1.383(9)
C65 C70 1.405(9)
C65 P3 1.826(6)
C66 C67 1.388(8)
C66 H66A 0.9300
C67 C68 1.354(10)
C67 H67A 0.9300
C68 C69 1.371(12)
C68 H68A 0.9300
C69 C70 1.393(10)
C69 H69A 0.9300
C70 H70A 0.9300
C71 C72 1.373(9)
C71 C76 1.394(9)
C71 P3 1.816(6)
C72 C73 1.388(10)
C72 H72A 0.9300
C73 C74 1.373(10)
C73 H73A 0.9300
C74 C75 1.365(10)
C74 H74A 0.9300
C75 C76 1.409(9)
C75 H75A 0.9300
C76 H76A 0.9300
C77 C82 1.389(9)
C77 C78 1.389(8)
C77 P4 1.821(6)
C78 C79 1.396(9)
C78 H78A 0.9300
C79 C80 1.394(10)
C79 H79A 0.9300
C80 C81 1.381(10)
C80 H80A 0.9300
C81 C82 1.387(9)
C81 H81A 0.9300
C82 H82A 0.9300
C83 C84 1.385(8)
C83 C88 1.400(8)
C83 P4 1.815(6)
C84 C85 1.384(9)
C84 H84A 0.9300
C85 C86 1.378(10)
C85 H85A 0.9300
C86 C87 1.382(10)
C86 H86A 0.9300
C87 C88 1.383(8)
C87 H87A 0.9300
C88 H88A 0.9300
C89 N7 1.137(10)
C89 C90 1.473(10)
C90 H90A 0.9600
C90 H90B 0.9600
C90 H90C 0.9600
C89A N7A 1.154(11)
C89A C90A 1.471(10)
C90A H90D 0.9600
C90A H90E 0.9600
C90A H90F 0.9600
P5 F6 1.587(4)
P5 F2 1.593(4)
P5 F4 1.594(4)
P5 F3 1.597(4)
P5 F1 1.601(4)
P5 F5 1.617(4)
P6 F9 1.579(5)
P6 F8 1.580(5)
P6 F10 1.593(5)
P6 F11 1.593(4)
P6 F7 1.601(5)
P6 F12 1.601(4)
P7 F18 1.591(4)
P7 F13 1.593(5)
P7 F17 1.594(4)
P7 F15 1.602(4)
P7 F14 1.603(5)
P7 F16 1.604(4)
P8A F22A 1.566(8)
P8A F24A 1.574(9)
P8A F19A 1.576(9)
P8A F23A 1.589(9)
P8A F21A 1.595(9)
P8A F20A 1.602(8)
P8B F22B 1.474(8)
P8B F24B 1.509(8)
P8B F19B 1.557(8)
P8B F23B 1.565(8)
P8B F20B 1.593(8)
P8B F21B 1.607(7)
